data_1504525
loop_
_publ_author_name
'Matano, Yoshihiro'
'Nakashima, Makoto'
'Nakabuchi, Takashi'
'Imahori, Hiroshi'
'Fujishige, Shinya'
'Nakano, Haruyuki'

_publ_section_title
;
 Monophosphaporphyrins: oxidative pi-extension at the peripherally fused
 carbocycle of the phosphaporphyrin ring.
;
_journal_issue 4
_journal_name_full 'Organic letters'
_journal_page_first 553
_journal_page_last 556
_journal_paper_doi 10.1021/ol7029118
_journal_volume 10
_journal_year 2008
_chemical_formula_moiety 'C41 H30 N3 P '
_chemical_formula_sum 'C41 H30 N3 P'
_chemical_formula_weight 595.65
_chemical_name_systematic
; 
 ? 
;
_space_group_IT_number 14
_symmetry_cell_setting monoclinic
_symmetry_Int_Tables_number 14
_symmetry_space_group_name_Hall '-P 2yab'
_symmetry_space_group_name_H-M 'P 1 21/a 1'
_atom_sites_solution_hydrogens geom
_atom_sites_solution_primary direct
_atom_sites_solution_secondary difmap
_audit_creation_method SHELXL-97
_cell_angle_alpha 90.00
_cell_angle_beta 103.350(4)
_cell_angle_gamma 90.00
_cell_formula_units_Z 4
_cell_length_a 17.924(4)
_cell_length_b 8.0399(16)
_cell_length_c 21.091(4)
_cell_measurement_temperature 123(2)
_cell_measurement_theta_max 27.5
_cell_measurement_theta_min 3.0
_cell_volume 2957.2(10)
_computing_cell_refinement CrystalClear
_computing_data_collection CrystalClear
_computing_data_reduction CrystalStructure
_computing_publication_material 'CrystalStructure 3.8.0'
_computing_structure_refinement 'SHELXL-97 (Sheldrick, 1997)'
_computing_structure_solution 'SHELXS-97 (Sheldrick, 1990)'
_diffrn_ambient_temperature 123(2)
_diffrn_detector_area_resol_mean 7.31
_diffrn_measured_fraction_theta_full 0.987
_diffrn_measured_fraction_theta_max 0.987
_diffrn_measurement_device_type 'Rigaku Saturn'
_diffrn_measurement_method \w
_diffrn_radiation_monochromator graphite
_diffrn_radiation_source 'fine-focus sealed tube'
_diffrn_radiation_type MoK\a
_diffrn_radiation_wavelength 0.71070
_diffrn_reflns_av_R_equivalents 0.0418
_diffrn_reflns_av_sigmaI/netI 0.0566
_diffrn_reflns_limit_h_max 23
_diffrn_reflns_limit_h_min -21
_diffrn_reflns_limit_k_max 10
_diffrn_reflns_limit_k_min -10
_diffrn_reflns_limit_l_max 27
_diffrn_reflns_limit_l_min -27
_diffrn_reflns_number 22168
_diffrn_reflns_theta_full 27.48
_diffrn_reflns_theta_max 27.48
_diffrn_reflns_theta_min 3.05
_exptl_absorpt_coefficient_mu 0.130
_exptl_absorpt_correction_T_max 0.9961
_exptl_absorpt_correction_T_min 0.9439
_exptl_absorpt_correction_type multi-scan
_exptl_absorpt_process_details 'Jacobson, R. (1998) Private communication'
_exptl_crystal_colour red
_exptl_crystal_density_diffrn 1.338
_exptl_crystal_density_method 'not measured'
_exptl_crystal_description platelet
_exptl_crystal_F_000 1248
_exptl_crystal_size_max 0.45
_exptl_crystal_size_mid 0.18
_exptl_crystal_size_min 0.03
_refine_diff_density_max 0.524
_refine_diff_density_min -0.451
_refine_diff_density_rms 0.058
_refine_ls_extinction_method none
_refine_ls_goodness_of_fit_ref 1.058
_refine_ls_hydrogen_treatment refall
_refine_ls_matrix_type full
_refine_ls_number_parameters 407
_refine_ls_number_reflns 6706
_refine_ls_number_restraints 0
_refine_ls_restrained_S_all 1.058
_refine_ls_R_factor_all 0.1019
_refine_ls_R_factor_gt 0.0781
_refine_ls_shift/su_max 0.001
_refine_ls_shift/su_mean 0.000
_refine_ls_structure_factor_coef Fsqd
_refine_ls_weighting_details 'calc w=1/[\s^2^(Fo^2^)+(0.0200P)^2^+5.0000P] where P=(Fo^2^+2Fc^2^)/3'
_refine_ls_weighting_scheme calc
_refine_ls_wR_factor_gt 0.1276
_refine_ls_wR_factor_ref 0.1399
_reflns_number_gt 5362
_reflns_number_total 6706
_reflns_threshold_expression >2sigma(I)
_cod_data_source_file ol7029118-file001.cif
_cod_data_source_block shelxl
_cod_database_code 1504525

loop_
_symmetry_equiv_pos_as_xyz
'x, y, z'
'-x+1/2, y+1/2, -z'
'-x, -y, -z'
'x-1/2, -y-1/2, z'

loop_
_atom_site_label
_atom_site_type_symbol
_atom_site_fract_x
_atom_site_fract_y
_atom_site_fract_z
_atom_site_U_iso_or_equiv
_atom_site_adp_type
_atom_site_occupancy
_atom_site_symmetry_multiplicity
_atom_site_calc_flag
_atom_site_refinement_flags
P1 P 0.11012(4) 1.06858(9) 0.82144(4) 0.02967(17) Uani 1 1 d .
N1 N 0.21438(13) 1.2640(3) 0.78466(11) 0.0300(5) Uani 1 1 d .
N2 N 0.19459(12) 0.9629(3) 0.69571(10) 0.0269(5) Uani 1 1 d .
H30 H 0.1687 0.9963 0.7242 0.032 Uiso 1 1 d .
N3 N 0.07752(12) 0.7812(3) 0.75497(11) 0.0291(5) Uani 1 1 d .
C1 C 0.02705(15) 0.9867(4) 0.84837(13) 0.0310(6) Uani 1 1 d .
C2 C 0.00105(16) 1.1090(4) 0.88646(13) 0.0328(6) Uani 1 1 d .
C3 C 0.04238(16) 1.2559(4) 0.89467(13) 0.0325(6) Uani 1 1 d .
C4 C 0.10572(16) 1.2642(3) 0.86518(12) 0.0294(6) Uani 1 1 d .
C5 C 0.14978(16) 1.4002(3) 0.85911(13) 0.0310(6) Uani 1 1 d .
H1 H 0.1450 1.4977 0.8833 0.037 Uiso 1 1 calc R
C6 C 0.20198(15) 1.4004(3) 0.81809(13) 0.0293(6) Uani 1 1 d .
C7 C 0.24475(16) 1.5412(3) 0.80222(13) 0.0323(6) Uani 1 1 d .
H2 H 0.2455 1.6506 0.8194 0.039 Uiso 1 1 calc R
C8 C 0.28315(16) 1.4872(3) 0.75856(13) 0.0304(6) Uani 1 1 d .
H3 H 0.3168 1.5504 0.7392 0.036 Uiso 1 1 calc R
C9 C 0.26311(15) 1.3124(3) 0.74662(13) 0.0276(6) Uani 1 1 d .
C10 C 0.28332(15) 1.2112(3) 0.69956(13) 0.0280(6) Uani 1 1 d .
C11 C 0.25420(15) 1.0502(3) 0.67937(13) 0.0279(6) Uani 1 1 d .
C12 C 0.28085(16) 0.9481(4) 0.63457(13) 0.0326(6) Uani 1 1 d .
H4 H 0.3222 0.9742 0.6152 0.039 Uiso 1 1 calc R
C13 C 0.23826(16) 0.8078(3) 0.62369(14) 0.0315(6) Uani 1 1 d .
H5 H 0.2449 0.7193 0.5957 0.038 Uiso 1 1 calc R
C14 C 0.18196(15) 0.8150(3) 0.66104(13) 0.0277(6) Uani 1 1 d .
C15 C 0.12417(15) 0.6916(3) 0.66059(13) 0.0275(6) Uani 1 1 d .
C16 C 0.07448(15) 0.6795(3) 0.70233(13) 0.0294(6) Uani 1 1 d .
C17 C 0.00868(16) 0.5684(4) 0.69458(14) 0.0346(7) Uani 1 1 d .
H6 H -0.0057 0.4842 0.6625 0.042 Uiso 1 1 calc R
C18 C -0.02767(17) 0.6077(4) 0.74141(14) 0.0366(7) Uani 1 1 d .
H7 H -0.0726 0.5566 0.7490 0.044 Uiso 1 1 calc R
C19 C 0.01470(16) 0.7426(3) 0.77797(13) 0.0312(6) Uani 1 1 d .
C20 C -0.00832(16) 0.8407(4) 0.82541(14) 0.0332(6) Uani 1 1 d .
H8 H -0.0503 0.8038 0.8422 0.040 Uiso 1 1 calc R
C21 C -0.06813(17) 1.1224(4) 0.91519(16) 0.0418(8) Uani 1 1 d .
H9 H -0.0742 1.0219 0.9407 0.050 Uiso 1 1 calc R
H10 H -0.1155 1.1398 0.8809 0.050 Uiso 1 1 calc R
C22 C -0.04902(18) 1.2752(4) 0.95917(16) 0.0437(8) Uani 1 1 d .
H11 H -0.0236 1.2416 1.0041 0.052 Uiso 1 1 calc R
H12 H -0.0963 1.3377 0.9604 0.052 Uiso 1 1 calc R
C23 C 0.00532(18) 1.3831(4) 0.92925(16) 0.0398(7) Uani 1 1 d .
H13 H -0.0235 1.4662 0.8985 0.048 Uiso 1 1 calc R
H14 H 0.0437 1.4410 0.9634 0.048 Uiso 1 1 calc R
C24 C 0.18907(15) 0.9573(3) 0.87758(13) 0.0288(6) Uani 1 1 d .
C25 C 0.26375(16) 0.9562(3) 0.86818(14) 0.0323(6) Uani 1 1 d .
H15 H 0.2753 1.0158 0.8327 0.039 Uiso 1 1 calc R
C26 C 0.32171(17) 0.8676(4) 0.91075(15) 0.0371(7) Uani 1 1 d .
H16 H 0.3722 0.8685 0.9039 0.045 Uiso 1 1 calc R
C27 C 0.30709(17) 0.7803(4) 0.96171(14) 0.0377(7) Uani 1 1 d .
H17 H 0.3468 0.7188 0.9896 0.045 Uiso 1 1 calc R
C28 C 0.23342(18) 0.7817(4) 0.97267(15) 0.0456(8) Uani 1 1 d .
H18 H 0.2231 0.7223 1.0086 0.055 Uiso 1 1 calc R
C29 C 0.17510(17) 0.8690(4) 0.93160(14) 0.0367(7) Uani 1 1 d .
H19 H 0.1252 0.8694 0.9398 0.044 Uiso 1 1 calc R
C30 C 0.33832(15) 1.2865(3) 0.66351(13) 0.0287(6) Uani 1 1 d .
C31 C 0.31210(17) 1.3375(4) 0.59914(14) 0.0356(7) Uani 1 1 d .
H20 H 0.2607 1.3149 0.5767 0.043 Uiso 1 1 calc R
C32 C 0.36092(18) 1.4213(4) 0.56754(15) 0.0402(7) Uani 1 1 d .
H21 H 0.3423 1.4595 0.5241 0.048 Uiso 1 1 calc R
C33 C 0.43631(17) 1.4492(4) 0.59911(15) 0.0384(7) Uani 1 1 d .
H22 H 0.4702 1.5020 0.5768 0.046 Uiso 1 1 calc R
C34 C 0.46226(17) 1.4008(4) 0.66249(16) 0.0415(7) Uani 1 1 d .
H23 H 0.5139 1.4225 0.6843 0.050 Uiso 1 1 calc R
C35 C 0.41328(16) 1.3193(4) 0.69566(14) 0.0342(6) Uani 1 1 d .
H24 H 0.4315 1.2871 0.7399 0.041 Uiso 1 1 calc R
C36 C 0.11419(15) 0.5676(3) 0.60612(13) 0.0299(6) Uani 1 1 d .
C37 C 0.11456(16) 0.3977(4) 0.61722(15) 0.0359(7) Uani 1 1 d .
H25 H 0.1210 0.3570 0.6604 0.043 Uiso 1 1 calc R
C38 C 0.10556(17) 0.2855(4) 0.56531(17) 0.0443(8) Uani 1 1 d .
H26 H 0.1062 0.1692 0.5733 0.053 Uiso 1 1 calc R
C39 C 0.09576(17) 0.3442(4) 0.50210(17) 0.0459(8) Uani 1 1 d .
H27 H 0.0907 0.2687 0.4667 0.055 Uiso 1 1 calc R
C40 C 0.09350(17) 0.5129(4) 0.49122(15) 0.0418(8) Uani 1 1 d .
H28 H 0.0858 0.5536 0.4479 0.050 Uiso 1 1 calc R
C41 C 0.10216(16) 0.6233(4) 0.54208(14) 0.0348(7) Uani 1 1 d .
H29 H 0.0999 0.7394 0.5334 0.042 Uiso 1 1 calc R

loop_
_atom_site_aniso_label
_atom_site_aniso_U_11
_atom_site_aniso_U_22
_atom_site_aniso_U_33
_atom_site_aniso_U_23
_atom_site_aniso_U_13
_atom_site_aniso_U_12
P1 0.0280(4) 0.0291(4) 0.0315(4) -0.0032(3) 0.0061(3) -0.0007(3)
N1 0.0332(13) 0.0266(12) 0.0311(12) -0.0002(10) 0.0090(10) -0.0009(10)
N2 0.0259(11) 0.0273(12) 0.0281(11) -0.0023(9) 0.0076(9) -0.0025(9)
N3 0.0265(12) 0.0306(12) 0.0309(12) -0.0032(10) 0.0077(10) -0.0013(10)
C1 0.0289(14) 0.0341(15) 0.0294(14) -0.0023(12) 0.0057(11) -0.0005(12)
C2 0.0309(15) 0.0392(16) 0.0284(14) -0.0012(12) 0.0072(12) 0.0033(13)
C3 0.0334(15) 0.0335(15) 0.0299(14) -0.0012(12) 0.0060(12) 0.0046(12)
C4 0.0313(14) 0.0310(15) 0.0248(13) -0.0016(11) 0.0043(11) 0.0024(12)
C5 0.0352(15) 0.0269(14) 0.0297(14) -0.0037(11) 0.0049(12) 0.0017(12)
C6 0.0309(14) 0.0283(14) 0.0276(14) -0.0004(11) 0.0043(11) 0.0017(12)
C7 0.0381(16) 0.0241(14) 0.0323(15) -0.0027(11) 0.0034(12) 0.0002(12)
C8 0.0315(14) 0.0244(14) 0.0332(14) 0.0022(11) 0.0033(12) -0.0028(11)
C9 0.0269(14) 0.0255(14) 0.0289(14) 0.0026(11) 0.0034(11) -0.0016(11)
C10 0.0267(14) 0.0278(14) 0.0288(14) 0.0020(11) 0.0049(11) 0.0011(11)
C11 0.0255(13) 0.0277(14) 0.0298(14) 0.0007(11) 0.0051(11) -0.0026(11)
C12 0.0299(14) 0.0369(16) 0.0333(15) -0.0026(12) 0.0118(12) -0.0018(13)
C13 0.0340(15) 0.0250(14) 0.0363(15) -0.0059(12) 0.0098(12) -0.0017(12)
C14 0.0274(14) 0.0271(14) 0.0276(13) -0.0020(11) 0.0046(11) -0.0010(11)
C15 0.0281(14) 0.0247(13) 0.0284(13) -0.0018(11) 0.0038(11) 0.0000(11)
C16 0.0279(14) 0.0260(14) 0.0317(14) -0.0012(11) 0.0016(11) -0.0018(11)
C17 0.0328(15) 0.0340(16) 0.0360(15) -0.0071(13) 0.0060(12) -0.0120(13)
C18 0.0316(15) 0.0398(17) 0.0377(16) -0.0051(13) 0.0064(13) -0.0104(13)
C19 0.0298(15) 0.0290(14) 0.0329(14) -0.0024(12) 0.0033(12) -0.0033(12)
C20 0.0275(14) 0.0374(16) 0.0361(15) -0.0020(13) 0.0097(12) -0.0031(12)
C21 0.0326(16) 0.0500(19) 0.0470(18) -0.0101(15) 0.0176(14) -0.0006(14)
C22 0.0434(18) 0.0437(18) 0.0493(19) -0.0054(15) 0.0216(15) 0.0030(15)
C23 0.0391(17) 0.0362(17) 0.0475(18) -0.0024(14) 0.0171(14) 0.0054(14)
C24 0.0283(14) 0.0271(14) 0.0298(14) -0.0069(11) 0.0045(11) -0.0014(11)
C25 0.0323(15) 0.0290(15) 0.0356(15) 0.0000(12) 0.0079(12) -0.0031(12)
C26 0.0277(15) 0.0339(16) 0.0494(18) -0.0081(14) 0.0081(13) -0.0002(13)
C27 0.0366(16) 0.0388(17) 0.0320(15) 0.0004(13) -0.0040(13) 0.0055(14)
C28 0.0439(19) 0.057(2) 0.0348(16) 0.0096(15) 0.0069(14) -0.0026(16)
C29 0.0306(15) 0.0487(18) 0.0315(15) 0.0016(13) 0.0088(12) 0.0012(14)
C30 0.0318(15) 0.0218(13) 0.0336(14) -0.0026(11) 0.0102(12) -0.0014(11)
C31 0.0337(16) 0.0389(17) 0.0346(15) -0.0005(13) 0.0088(13) -0.0037(13)
C32 0.0466(18) 0.0382(17) 0.0386(17) 0.0055(14) 0.0155(14) 0.0020(15)
C33 0.0396(17) 0.0306(16) 0.0501(18) 0.0055(14) 0.0210(14) -0.0017(13)
C34 0.0305(16) 0.0389(17) 0.054(2) 0.0016(15) 0.0081(14) -0.0059(14)
C35 0.0334(15) 0.0303(15) 0.0372(15) 0.0008(12) 0.0047(12) -0.0020(12)
C36 0.0249(13) 0.0304(14) 0.0342(15) -0.0044(12) 0.0067(11) -0.0048(12)
C37 0.0289(15) 0.0350(16) 0.0435(17) -0.0081(13) 0.0080(13) -0.0019(12)
C38 0.0308(16) 0.0328(17) 0.069(2) -0.0114(16) 0.0108(15) -0.0020(13)
C39 0.0336(17) 0.052(2) 0.051(2) -0.0252(17) 0.0082(15) -0.0064(15)
C40 0.0363(16) 0.057(2) 0.0331(16) -0.0126(15) 0.0096(13) -0.0075(15)
C41 0.0335(15) 0.0385(17) 0.0332(15) -0.0076(13) 0.0093(12) -0.0056(13)

loop_
_atom_type_symbol
_atom_type_description
_atom_type_scat_dispersion_real
_atom_type_scat_dispersion_imag
_atom_type_scat_source
C C 0.0033 0.0016 'International Tables Vol C Tables 4.2.6.8 and 6.1.1.4'
H H 0.0000 0.0000 'International Tables Vol C Tables 4.2.6.8 and 6.1.1.4'
N N 0.0061 0.0033 'International Tables Vol C Tables 4.2.6.8 and 6.1.1.4'
P P 0.1023 0.0942 'International Tables Vol C Tables 4.2.6.8 and 6.1.1.4'

loop_
_geom_angle_atom_site_label_1
_geom_angle_atom_site_label_2
_geom_angle_atom_site_label_3
_geom_angle
C1 P1 C4 91.12(13)
C1 P1 C24 100.59(13)
C4 P1 C24 101.99(12)
C6 N1 C9 106.2(2)
C11 N2 C14 110.1(2)
C19 N3 C16 105.7(2)
C20 C1 C2 127.6(3)
C20 C1 P1 122.8(2)
C2 C1 P1 108.9(2)
C3 C2 C1 115.3(3)
C3 C2 C21 110.8(3)
C1 C2 C21 133.5(3)
C2 C3 C4 116.4(3)
C2 C3 C23 111.0(3)
C4 C3 C23 132.3(3)
C5 C4 C3 128.0(3)
C5 C4 P1 123.0(2)
C3 C4 P1 108.2(2)
C4 C5 C6 122.3(3)
N1 C6 C5 122.1(3)
N1 C6 C7 110.8(2)
C5 C6 C7 127.0(3)
C8 C7 C6 106.7(2)
C7 C8 C9 106.6(2)
N1 C9 C10 123.8(2)
N1 C9 C8 109.7(2)
C10 C9 C8 126.3(3)
C9 C10 C11 127.3(3)
C9 C10 C30 115.7(2)
C11 C10 C30 116.9(2)
N2 C11 C12 105.7(2)
N2 C11 C10 129.5(2)
C12 C11 C10 124.8(2)
C13 C12 C11 109.4(2)
C12 C13 C14 108.6(2)
N2 C14 C13 106.1(2)
N2 C14 C15 128.8(2)
C13 C14 C15 125.1(2)
C16 C15 C14 127.7(2)
C16 C15 C36 117.2(2)
C14 C15 C36 115.0(2)
N3 C16 C15 124.0(2)
N3 C16 C17 109.7(2)
C15 C16 C17 126.2(3)
C18 C17 C16 106.9(3)
C17 C18 C19 106.6(3)
N3 C19 C20 121.9(2)
N3 C19 C18 111.0(2)
C20 C19 C18 126.6(3)
C1 C20 C19 122.9(3)
C2 C21 C22 102.2(2)
C21 C22 C23 106.1(2)
C3 C23 C22 102.0(2)
C25 C24 C29 117.7(3)
C25 C24 P1 121.8(2)
C29 C24 P1 120.5(2)
C24 C25 C26 120.3(3)
C27 C26 C25 121.3(3)
C26 C27 C28 119.4(3)
C29 C28 C27 120.6(3)
C28 C29 C24 120.7(3)
C35 C30 C31 119.5(3)
C35 C30 C10 120.3(2)
C31 C30 C10 119.9(2)
C32 C31 C30 120.1(3)
C33 C32 C31 120.1(3)
C34 C33 C32 120.0(3)
C33 C34 C35 120.6(3)
C30 C35 C34 119.5(3)
C37 C36 C41 118.3(3)
C37 C36 C15 122.0(3)
C41 C36 C15 119.6(3)
C36 C37 C38 120.5(3)
C39 C38 C37 120.0(3)
C40 C39 C38 119.2(3)
C41 C40 C39 120.9(3)
C40 C41 C36 121.0(3)

loop_
_geom_bond_atom_site_label_1
_geom_bond_atom_site_label_2
_geom_bond_distance
P1 C1 1.834(3)
P1 C4 1.834(3)
P1 C24 1.852(3)
N1 C6 1.350(3)
N1 C9 1.372(3)
N2 C11 1.387(3)
N2 C14 1.387(3)
N3 C19 1.361(3)
N3 C16 1.370(3)
C1 C20 1.369(4)
C1 C2 1.415(4)
C2 C3 1.384(4)
C2 C21 1.504(4)
C3 C4 1.416(4)
C3 C23 1.497(4)
C4 C5 1.372(4)
C5 C6 1.413(4)
C6 C7 1.449(4)
C7 C8 1.343(4)
C8 C9 1.457(4)
C9 C10 1.394(4)
C10 C11 1.424(4)
C10 C30 1.504(4)
C11 C12 1.415(4)
C12 C13 1.352(4)
C13 C14 1.417(4)
C14 C15 1.433(4)
C15 C16 1.393(4)
C15 C36 1.500(4)
C16 C17 1.458(4)
C17 C18 1.341(4)
C18 C19 1.441(4)
C19 C20 1.408(4)
C21 C22 1.530(4)
C22 C23 1.543(4)
C24 C25 1.398(4)
C24 C29 1.413(4)
C25 C26 1.401(4)
C26 C27 1.359(4)
C27 C28 1.392(4)
C28 C29 1.384(4)
C30 C35 1.384(4)
C30 C31 1.392(4)
C31 C32 1.390(4)
C32 C33 1.380(4)
C33 C34 1.367(4)
C34 C35 1.404(4)
C36 C37 1.386(4)
C36 C41 1.392(4)
C37 C38 1.399(4)
C38 C39 1.386(5)
C39 C40 1.374(5)
C40 C41 1.373(4)
